data_8103680
loop_
_publ_author_name
'Weitzel, H.'

_publ_section_title
;
 Kristallstrukturverfeinerung von Wolframiten und Columbiten
;
_journal_name_full
;
Zeitschrift fuer Kristallographie, Kristallgeometrie, Kristallphysik, 
Kristallchemie (-144,1977)
;
_journal_page_first 238
_journal_page_last 258
_journal_volume 144
_journal_year 1976
_chemical_formula_sum 'Co Nb2 O6'
_space_group_IT_number 60
_symmetry_space_group_name_Hall '-P 2n 2ab'
_symmetry_space_group_name_H-M 'P b c n'
_cell_angle_alpha 90
_cell_angle_beta 90
_cell_angle_gamma 90
_cell_formula_units_Z 4
_cell_length_a 14.1475
_cell_length_b 5.712
_cell_length_c 5.0446
_cell_volume 407.657
_citation_journal_id_ASTM ZEKGAX
_cod_data_source_file Weitzel_ZEKGAX_1976_1698.cif
_cod_data_source_block Co1Nb2O6
_cod_original_cell_volume 407.6567
_cod_original_formula_sum 'Co1 Nb2 O6'
_cod_database_code 8103680

loop_
_symmetry_equiv_pos_as_xyz
x,y,z
-x+1/2,-y+1/2,z+1/2
x+1/2,-y+1/2,-z
-x,y,-z+1/2
-x,-y,-z
x-1/2,y-1/2,-z-1/2
-x-1/2,y-1/2,z
x,-y,z-1/2

loop_
_atom_site_label
_atom_site_type_symbol
_atom_site_fract_x
_atom_site_fract_y
_atom_site_fract_z
_atom_site_occupancy
_atom_site_U_iso_or_equiv
O1 O-2 0.0952 0.3966 0.4329 1 0.0
O2 O-2 0.0753 0.1153 0.8884 1 0.0
Nb1 Nb+5 0.1616 0.3242 0.7445 1 0.0
Co1 Co+2 0 0.1818 0.25 1 0.0
O3 O-2 0.2523 0.1238 0.5693 1 0.0
